data_4115193
loop_
_publ_author_name
'Hiroyasu Sugiyama'
'Ghazar Aharonian'
'Sandro Gambarotta'
'Glenn P. A. Yap'
'Peter H. M. Budzelaar'

_publ_section_title
;
 Participation of the \a,\a'-Diiminopyridine Ligand System in Reduction of
 the Metal Center during Alkylation
;
_journal_name_full 'Journal of the American Chemical Society'
_journal_page_first 12268
_journal_page_last 12274
_journal_paper_doi 10.1021/ja020485m
_journal_volume 124
_journal_year 2002
_chemical_formula_sum 'C46 H69 Al2 Cl2 Cr N3'
_chemical_formula_weight 840.90
_chemical_name_systematic
; 
 ? 
;
_space_group_IT_number 62
_symmetry_cell_setting orthorhombic
_symmetry_space_group_name_Hall '-P 2ac 2n'
_symmetry_space_group_name_H-M 'P n m a'
_atom_sites_solution_hydrogens geom
_atom_sites_solution_primary direct
_atom_sites_solution_secondary difmap
_audit_creation_method SHELXL-97
_cell_angle_alpha 90.00
_cell_angle_beta 90.00
_cell_angle_gamma 90.00
_cell_formula_units_Z 4
_cell_length_a 17.9682(16)
_cell_length_b 14.7152(13)
_cell_length_c 19.7117(18)
_cell_measurement_reflns_used 'reflections from 60 data frames'
_cell_measurement_temperature 293(2)
_cell_measurement_theta_max 21.00
_cell_measurement_theta_min 1.47
_cell_volume 5211.9(8)
_computing_cell_refinement 'Bruker SMART'
_computing_data_collection 'Bruker SMART'
_computing_data_reduction 'Bruker SAINT'
_computing_molecular_graphics 'Bruker SHELXTL'
_computing_publication_material 'Bruker SHELXTL'
_computing_structure_refinement 'SHELXL-97 (Sheldrick, 1997)'
_computing_structure_solution 'SHELXS-97 (Sheldrick, 1990)'
_diffrn_ambient_temperature 293(2)
_diffrn_measured_fraction_theta_full 0.997
_diffrn_measured_fraction_theta_max 0.997
_diffrn_measurement_device_type 'CCD area detector'
_diffrn_measurement_method 'phi and omega scans'
_diffrn_radiation_monochromator graphite
_diffrn_radiation_source 'fine-focus sealed tube'
_diffrn_radiation_type MoK\a
_diffrn_radiation_wavelength 0.71073
_diffrn_reflns_av_R_equivalents 0.0805
_diffrn_reflns_av_sigmaI/netI 0.1040
_diffrn_reflns_limit_h_max 18
_diffrn_reflns_limit_h_min 0
_diffrn_reflns_limit_k_max 14
_diffrn_reflns_limit_k_min 0
_diffrn_reflns_limit_l_max 19
_diffrn_reflns_limit_l_min 0
_diffrn_reflns_number 46053
_diffrn_reflns_theta_full 21.00
_diffrn_reflns_theta_max 21.00
_diffrn_reflns_theta_min 1.53
_diffrn_standards_decay_% <1
_diffrn_standards_number '50 standard frames at start and end'
_exptl_absorpt_coefficient_mu 0.386
_exptl_absorpt_correction_T_max 1.000000
_exptl_absorpt_correction_T_min 0.835663
_exptl_absorpt_correction_type multi-scan
_exptl_absorpt_process_details 'Blessing,R., Acta Cryst. (1995) A51 33-38.'
_exptl_crystal_colour brown
_exptl_crystal_density_diffrn 1.072
_exptl_crystal_density_meas 0
_exptl_crystal_description needle
_exptl_crystal_F_000 1800
_exptl_crystal_size_max 0.30
_exptl_crystal_size_mid 0.04
_exptl_crystal_size_min 0.04
_refine_diff_density_max 0.941
_refine_diff_density_min -0.709
_refine_diff_density_rms 0.103
_refine_ls_extinction_method none
_refine_ls_goodness_of_fit_ref 1.049
_refine_ls_hydrogen_treatment mixed
_refine_ls_matrix_type full
_refine_ls_number_parameters 242
_refine_ls_number_reflns 2926
_refine_ls_number_restraints 198
_refine_ls_restrained_S_all 1.029
_refine_ls_R_factor_all 0.1153
_refine_ls_R_factor_gt 0.0868
_refine_ls_shift/su_max 0.015
_refine_ls_shift/su_mean 0.004
_refine_ls_structure_factor_coef Fsqd
_refine_ls_weighting_details 'calc w=1/[\s^2^(Fo^2^)+(0.1370P)^2^+0.0000P] where P=(Fo^2^+2Fc^2^)/3'
_refine_ls_weighting_scheme calc
_refine_ls_wR_factor_gt 0.2663
_refine_ls_wR_factor_ref 0.3065
_reflns_number_gt 2117
_reflns_number_total 2926
_reflns_threshold_expression >2sigma(I)
_cod_data_source_file ja020485m_3.cif
_cod_data_source_block sg2046a
_cod_database_code 4115193

loop_
_symmetry_equiv_pos_as_xyz
'x, y, z'
'-x+1/2, -y, z+1/2'
'-x, y+1/2, -z'
'x+1/2, -y+1/2, -z+1/2'
'-x, -y, -z'
'x-1/2, y, -z-1/2'
'x, -y-1/2, z'
'-x-1/2, y-1/2, z-1/2'

loop_
_atom_site_label
_atom_site_type_symbol
_atom_site_fract_x
_atom_site_fract_y
_atom_site_fract_z
_atom_site_U_iso_or_equiv
_atom_site_adp_type
_atom_site_occupancy
_atom_site_symmetry_multiplicity
_atom_site_calc_flag
_atom_site_refinement_flags
_atom_site_disorder_assembly
_atom_site_disorder_group
Cr Cr 0.27487(2) 0.2500 0.65494(2) 0.05034(13) Uani 1 2 d SU . .
Al1 Al 0.39828(7) 0.2500 0.45566(7) 0.1253(6) Uani 1 2 d SU . .
Al2 Al 0.41926(5) 0.2500 0.82931(5) 0.0709(3) Uani 1 2 d SU . .
Cl1 Cl 0.30525(5) 0.2500 0.53932(4) 0.0942(3) Uani 1 2 d SU . .
Cl2 Cl 0.40108(4) 0.2500 0.71315(4) 0.0758(3) Uani 1 2 d SU . .
N1 N 0.25072(8) 0.10883(10) 0.66995(8) 0.0594(5) Uani 1 1 d U . .
N2 N 0.21224(10) 0.2500 0.73882(10) 0.0470(6) Uani 1 2 d SU . .
C1 C 0.22410(14) 0.02210(15) 0.56751(13) 0.0837(7) Uani 1 1 d U . .
C2 C 0.24566(17) -0.04256(18) 0.51982(15) 0.1208(10) Uani 1 1 d U . .
H2B H 0.2167 -0.0515 0.4813 0.145 Uiso 1 1 calc R . .
C3 C 0.30945(17) -0.0936(2) 0.52899(16) 0.1382(10) Uani 1 1 d U . .
H3A H 0.3215 -0.1394 0.4983 0.166 Uiso 1 1 calc R . .
C4 C 0.35439(18) -0.0768(2) 0.58277(18) 0.1502(11) Uani 1 1 d U . .
H4A H 0.3983 -0.1098 0.5868 0.180 Uiso 1 1 calc R . .
C5 C 0.33788(14) -0.01204(17) 0.63259(16) 0.1053(8) Uani 1 1 d U . .
C6 C 0.27012(12) 0.03816(14) 0.62239(12) 0.0760(7) Uani 1 1 d U . .
C7 C 0.15168(14) 0.07159(19) 0.55849(14) 0.1035(9) Uani 1 1 d U . .
H7A H 0.1536 0.1253 0.5878 0.124 Uiso 1 1 calc R . .
C8 C 0.1405(2) 0.1070(2) 0.48345(16) 0.1518(13) Uani 1 1 d U . .
H8A H 0.0941 0.1391 0.4803 0.228 Uiso 1 1 calc R . .
H8B H 0.1399 0.0563 0.4528 0.228 Uiso 1 1 calc R . .
H8C H 0.1806 0.1471 0.4716 0.228 Uiso 1 1 calc R . .
C9 C 0.08727(17) 0.0175(2) 0.58061(19) 0.1421(13) Uani 1 1 d U . .
H9A H 0.0941 -0.0009 0.6269 0.213 Uiso 1 1 calc R . .
H9B H 0.0827 -0.0354 0.5524 0.213 Uiso 1 1 calc R . .
H9C H 0.0429 0.0535 0.5770 0.213 Uiso 1 1 calc R . .
C10 C 0.38850(16) 0.0047(2) 0.6933(2) 0.1563(11) Uani 1 1 d U . .
H10A H 0.3662 0.0535 0.7204 0.188 Uiso 1 1 calc R . .
C11 C 0.46629(17) 0.0403(3) 0.6660(3) 0.256(2) Uani 1 1 d U . .
H11A H 0.4587 0.0942 0.6394 0.384 Uiso 1 1 calc R . .
H11B H 0.4890 -0.0057 0.6383 0.384 Uiso 1 1 calc R . .
H11C H 0.4982 0.0540 0.7037 0.384 Uiso 1 1 calc R . .
C12 C 0.3932(2) -0.0803(3) 0.7386(2) 0.2334(16) Uani 1 1 d U . .
H12A H 0.3441 -0.0971 0.7533 0.350 Uiso 1 1 calc R . .
H12B H 0.4236 -0.0675 0.7774 0.350 Uiso 1 1 calc R . .
H12C H 0.4146 -0.1295 0.7132 0.350 Uiso 1 1 calc R . .
C13 C 0.21578(11) 0.09026(13) 0.72570(11) 0.0639(6) Uani 1 1 d U . .
C14 C 0.19358(16) -0.00390(15) 0.74847(15) 0.1126(11) Uani 1 1 d U . .
H14A H 0.2121 -0.0479 0.7167 0.169 Uiso 1 1 calc R . .
H14B H 0.1403 -0.0079 0.7507 0.169 Uiso 1 1 calc R . .
H14C H 0.2142 -0.0157 0.7925 0.169 Uiso 1 1 calc R . .
C15 C 0.19298(10) 0.16967(12) 0.76667(10) 0.0543(5) Uani 1 1 d U . .
C16 C 0.15252(11) 0.16828(17) 0.82747(10) 0.0721(7) Uani 1 1 d U . .
H16A H 0.1399 0.1136 0.8481 0.087 Uiso 1 1 calc R . .
C17 C 0.13198(17) 0.2500 0.85585(16) 0.0806(11) Uani 1 2 d SU . .
H17A H 0.1035 0.2500 0.8952 0.097 Uiso 1 2 calc SR . .
C18 C 0.3741(2) 0.1325(3) 0.40849(15) 0.1765(15) Uani 1 1 d U . .
H18A H 0.4086 0.1230 0.3719 0.265 Uiso 1 1 calc R . .
H18B H 0.3244 0.1352 0.3908 0.265 Uiso 1 1 calc R . .
H18C H 0.3779 0.0832 0.4402 0.265 Uiso 1 1 calc R . .
C19 C 0.4928(3) 0.2500 0.5062(3) 0.254(3) Uani 1 2 d SU . .
H19A H 0.5336 0.2500 0.4748 0.380 Uiso 1 2 calc SR A 1
H19B H 0.4954 0.1967 0.5342 0.380 Uiso 0.50 1 calc PR A 1
H19C H 0.4954 0.3033 0.5342 0.380 Uiso 0.50 1 calc PR A 1
C20 C 0.36732(14) 0.13596(19) 0.86216(12) 0.1014(9) Uani 1 1 d U . .
H20A H 0.3726 0.1311 0.9105 0.152 Uiso 1 1 calc R . .
H20B H 0.3893 0.0838 0.8409 0.152 Uiso 1 1 calc R . .
H20C H 0.3155 0.1390 0.8506 0.152 Uiso 1 1 calc R . .
C21 C 0.52841(16) 0.2500 0.83541(17) 0.0830(11) Uani 1 2 d SU . .
H21A H 0.5431 0.2500 0.8822 0.125 Uiso 1 2 calc SR B 1
H21B H 0.5477 0.3033 0.8135 0.125 Uiso 0.50 1 calc PR B 1
H21C H 0.5477 0.1967 0.8135 0.125 Uiso 0.50 1 calc PR B 1
C22 C 0.1675(2) 0.7682(6) 0.6130(2) 0.271(4) Uiso 0.50 1 d PGDU C -1
H22A H 0.1931 0.7804 0.5730 0.325 Uiso 0.50 1 calc PR C -1
C23 C 0.2064(3) 0.7559(9) 0.6733(3) 0.318(5) Uiso 0.50 1 d PGDU C -1
H23A H 0.2580 0.7598 0.6736 0.382 Uiso 0.50 1 calc PR C -1
C24 C 0.1681(4) 0.7377(11) 0.7330(3) 0.384(6) Uiso 0.50 1 d PGDU C -1
H24A H 0.1941 0.7294 0.7733 0.461 Uiso 0.50 1 calc PR C -1
C25 C 0.0909(4) 0.7318(13) 0.7325(3) 0.388(6) Uiso 0.50 1 d PGDU C -1
H25A H 0.0653 0.7196 0.7725 0.465 Uiso 0.50 1 calc PR C -1
C26 C 0.0520(3) 0.7441(12) 0.6723(4) 0.380(6) Uiso 0.50 1 d PGDU C -1
H26A H 0.0003 0.7401 0.6719 0.457 Uiso 0.50 1 calc PR C -1
C27 C 0.0903(2) 0.7623(8) 0.6125(3) 0.393(6) Uiso 0.50 1 d PGDU C -1
C28 C 0.0582(3) 0.7714(10) 0.5640(5) 0.476(9) Uiso 0.50 1 d PDU C -1
H28D H 0.0911 0.7634 0.5260 0.714 Uiso 0.50 1 calc PR C -1
H28A H 0.0373 0.8314 0.5626 0.714 Uiso 0.50 1 calc PR C -1
H28B H 0.0190 0.7272 0.5618 0.714 Uiso 0.50 1 calc PR C -1

loop_
_atom_site_aniso_label
_atom_site_aniso_U_11
_atom_site_aniso_U_22
_atom_site_aniso_U_33
_atom_site_aniso_U_23
_atom_site_aniso_U_13
_atom_site_aniso_U_12
Cr 0.0461(2) 0.0575(2) 0.0474(2) 0.000 0.00930(19) 0.000
Al1 0.0936(8) 0.1980(14) 0.0844(8) 0.000 0.0174(6) 0.000
Al2 0.0507(5) 0.0975(7) 0.0646(5) 0.000 0.0009(4) 0.000
Cl1 0.1011(6) 0.1285(7) 0.0529(4) 0.000 0.0207(4) 0.000
Cl2 0.0535(4) 0.1111(6) 0.0629(4) 0.000 -0.0022(4) 0.000
N1 0.0506(8) 0.0529(8) 0.0745(9) -0.0074(7) 0.0028(8) 0.0077(7)
N2 0.0463(10) 0.0467(10) 0.0480(11) 0.000 0.0099(9) 0.000
C1 0.0969(12) 0.0546(12) 0.0998(13) -0.0234(11) -0.0080(11) -0.0011(10)
C2 0.1419(18) 0.0980(17) 0.1226(18) -0.0476(13) 0.0011(16) 0.0049(14)
C3 0.1440(19) 0.1189(18) 0.1518(19) -0.0676(15) 0.0307(16) 0.0234(15)
C4 0.1233(18) 0.1389(19) 0.188(2) -0.0683(15) 0.0056(15) 0.0608(15)
C5 0.0849(13) 0.0809(14) 0.1500(16) -0.0378(12) -0.0002(12) 0.0290(11)
C6 0.0729(11) 0.0600(11) 0.0949(13) -0.0182(11) 0.0040(10) 0.0112(10)
C7 0.0969(14) 0.0997(16) 0.1141(16) -0.0433(13) -0.0286(13) 0.0094(12)
C8 0.184(3) 0.133(2) 0.1379(18) -0.0100(17) -0.0721(18) 0.009(2)
C9 0.0973(16) 0.128(2) 0.201(3) -0.022(2) -0.019(2) 0.0011(17)
C10 0.0987(15) 0.142(2) 0.229(2) -0.0721(17) -0.0572(15) 0.0525(16)
C11 0.0682(15) 0.244(3) 0.456(6) -0.175(3) -0.015(2) 0.0407(18)
C12 0.280(3) 0.158(2) 0.262(3) -0.0566(19) -0.161(2) 0.117(2)
C13 0.0620(11) 0.0503(9) 0.0793(12) 0.0047(9) -0.0038(10) -0.0005(9)
C14 0.142(2) 0.0702(12) 0.126(2) 0.0248(14) 0.0082(18) -0.0183(16)
C15 0.0424(10) 0.0622(10) 0.0585(10) 0.0081(9) 0.0027(8) -0.0035(9)
C16 0.0566(11) 0.0981(14) 0.0617(11) 0.0138(10) 0.0124(9) -0.0159(11)
C17 0.0641(18) 0.118(2) 0.0601(17) 0.000 0.0241(14) 0.000
C18 0.223(3) 0.211(3) 0.0953(19) -0.0516(17) 0.0342(19) 0.039(2)
C19 0.092(2) 0.486(9) 0.183(5) 0.000 -0.021(2) 0.000
C20 0.0896(15) 0.1386(18) 0.0760(14) 0.0472(13) 0.0047(13) -0.0313(14)
C21 0.0530(14) 0.106(2) 0.090(2) 0.000 -0.0140(15) 0.000

loop_
_atom_type_symbol
_atom_type_description
_atom_type_scat_dispersion_real
_atom_type_scat_dispersion_imag
_atom_type_scat_source
C C 0.0033 0.0016 'International Tables Vol C Tables 4.2.6.8 and 6.1.1.4'
H H 0.0000 0.0000 'International Tables Vol C Tables 4.2.6.8 and 6.1.1.4'
N N 0.0061 0.0033 'International Tables Vol C Tables 4.2.6.8 and 6.1.1.4'
Cr Cr 0.3209 0.6236 'International Tables Vol C Tables 4.2.6.8 and 6.1.1.4'
Cl Cl 0.1484 0.1585 'International Tables Vol C Tables 4.2.6.8 and 6.1.1.4'
Al Al 0.0645 0.0514 'International Tables Vol C Tables 4.2.6.8 and 6.1.1.4'

loop_
_geom_angle_atom_site_label_1
_geom_angle_atom_site_label_2
_geom_angle_atom_site_label_3
_geom_angle
_geom_angle_site_symmetry_1
_geom_angle_site_symmetry_3
N2 Cr N1 76.82(4) . 7_565
N2 Cr N1 76.82(4) . .
N1 Cr N1 151.63(8) 7_565 .
N2 Cr Cl1 159.23(6) . .
N1 Cr Cl1 100.45(4) 7_565 .
N1 Cr Cl1 100.45(4) . .
N2 Cr Cl2 97.40(6) . .
N1 Cr Cl2 96.79(4) 7_565 .
N1 Cr Cl2 96.79(4) . .
Cl1 Cr Cl2 103.37(3) . .
C19 Al1 C18 114.84(13) . 7_565
C19 Al1 C18 114.84(13) . .
C18 Al1 C18 118.6(2) 7_565 .
C19 Al1 Cl1 104.99(18) . .
C18 Al1 Cl1 99.86(12) 7_565 .
C18 Al1 Cl1 99.86(12) . .
C21 Al2 C20 116.11(9) . .
C21 Al2 C20 116.11(9) . 7_565
C20 Al2 C20 111.81(15) . 7_565
C21 Al2 Cl2 101.63(11) . .
C20 Al2 Cl2 104.55(7) . .
C20 Al2 Cl2 104.55(7) 7_565 .
Cr Cl1 Al1 148.08(5) . .
Al2 Cl2 Cr 124.96(4) . .
C13 N1 C6 121.10(17) . .
C13 N1 Cr 114.83(13) . .
C6 N1 Cr 124.06(13) . .
C15 N2 C15 122.5(2) 7_565 .
C15 N2 Cr 118.75(11) 7_565 .
C15 N2 Cr 118.75(11) . .
C6 C1 C2 118.6(2) . .
C6 C1 C7 121.9(2) . .
C2 C1 C7 119.5(2) . .
C3 C2 C1 120.9(3) . .
C4 C3 C2 119.8(3) . .
C3 C4 C5 123.1(3) . .
C4 C5 C6 115.5(3) . .
C4 C5 C10 122.3(3) . .
C6 C5 C10 122.2(2) . .
C1 C6 C5 121.9(2) . .
C1 C6 N1 119.16(19) . .
C5 C6 N1 118.9(2) . .
C9 C7 C1 112.6(2) . .
C9 C7 C8 110.8(2) . .
C1 C7 C8 112.4(2) . .
C12 C10 C5 110.9(3) . .
C12 C10 C11 114.7(3) . .
C5 C10 C11 108.2(3) . .
N1 C13 C15 115.55(17) . .
N1 C13 C14 125.02(19) . .
C15 C13 C14 119.32(19) . .
N2 C15 C16 119.60(18) . .
N2 C15 C13 113.54(17) . .
C16 C15 C13 126.81(18) . .
C17 C16 C15 118.3(2) . .
C16 C17 C16 121.7(3) 7_565 .
C23 C22 C27 120.0 . .
C24 C23 C22 120.0 . .
C23 C24 C25 120.0 . .
C24 C25 C26 120.0 . .
C27 C26 C25 120.0 . .
C28 C27 C26 119.4(5) . .
C28 C27 C22 120.6(5) . .
C26 C27 C22 120.0 . .

loop_
_geom_bond_atom_site_label_1
_geom_bond_atom_site_label_2
_geom_bond_distance
_geom_bond_site_symmetry_2
Cr N2 2.000(2) .
Cr N1 2.1428(16) 7_565
Cr N1 2.1428(16) .
Cr Cl1 2.3435(9) .
Cr Cl2 2.5415(8) .
Al1 C19 1.969(6) .
Al1 C18 2.010(4) 7_565
Al1 C18 2.010(4) .
Al1 Cl1 2.3482(16) .
Al2 C21 1.965(3) .
Al2 C20 2.026(3) .
Al2 C20 2.026(3) 7_565
Al2 Cl2 2.3130(12) .
N1 C13 1.295(3) .
N1 C6 1.443(3) .
N2 C15 1.349(2) 7_565
N2 C15 1.349(2) .
C1 C6 1.382(3) .
C1 C2 1.392(4) .
C1 C7 1.502(3) .
C2 C3 1.382(4) .
C3 C4 1.355(5) .
C4 C5 1.400(4) .
C5 C6 1.438(3) .
C5 C10 1.523(5) .
C7 C9 1.471(4) .
C7 C8 1.581(4) .
C10 C12 1.539(5) .
C10 C11 1.587(5) .
C13 C15 1.478(3) .
C13 C14 1.510(3) .
C15 C16 1.402(3) .
C16 C17 1.377(3) .
C17 C16 1.377(3) 7_565
C22 C23 1.3900 .
C22 C27 1.3900 .
C23 C24 1.3900 .
C24 C25 1.3900 .
C25 C26 1.3900 .
C26 C27 1.3900 .
C27 C28 1.125(10) .
